data_4076825
loop_
_publ_author_name
'R\"uba, Eva'
'Mereiter, Kurt'
'Schmid, Roland'
'Kirchner, Karl'
'Bustelo, Emilio'
'Puerta, M. Carmen'
'Valerga, Pedro'

_publ_section_title
;
 Reactions of RuCp and RuCp* Allyl Carbene Complexes:&#x00A0; Products
 Derived from Activation of Phenyl, Cyclohexyl, and Methyl C&#x2212;H
 Bonds in PPh3, PCy3, and Cp* Ligands
;
_journal_issue 14
_journal_name_full Organometallics
_journal_page_first 2912
_journal_paper_doi 10.1021/om020094g
_journal_volume 21
_journal_year 2002
_chemical_formula_moiety 'C39 H40 P Ru 1+,  F6 P 1-'
_chemical_formula_sum 'C39 H40 F6 P2 Ru'
_chemical_formula_weight 785.72
_chemical_name_common
;
                  [CpRu(eta4-CH(C6H9)CHC(C6H9)CH-PPh2(eta1-C6H4))]PF6
;
_chemical_name_systematic
; 
 ?
;
_space_group_IT_number 4
_symmetry_cell_setting monoclinic
_symmetry_space_group_name_Hall 'P 2yb'
_symmetry_space_group_name_H-M 'P 1 21 1'
_atom_sites_solution_hydrogens geom
_atom_sites_solution_primary direct
_atom_sites_solution_secondary difmap
_audit_creation_method SHELXL-97
_cell_angle_alpha 90.00
_cell_angle_beta 104.21(1)
_cell_angle_gamma 90.00
_cell_formula_units_Z 2
_cell_length_a 10.007(4)
_cell_length_b 17.243(6)
_cell_length_c 10.643(4)
_cell_measurement_reflns_used 4755
_cell_measurement_temperature 297(2)
_cell_measurement_theta_max 26.3
_cell_measurement_theta_min 2.4
_cell_volume 1780.3(12)
_computing_cell_refinement 'Bruker SAINT'
_computing_data_collection 'Bruker SMART'
_computing_data_reduction 'Bruker SAINT, SADABS, XPREP'
_computing_molecular_graphics 'Bruker SHELXTL'
_computing_publication_material 'Bruker SHELXTL'
_computing_structure_refinement 'SHELXL-97 (Sheldrick, 1997)'
_computing_structure_solution 'SHELXS-97 (Sheldrick, 1997)'
_diffrn_ambient_temperature 297(2)
_diffrn_measured_fraction_theta_full 0.996
_diffrn_measured_fraction_theta_max 0.996
_diffrn_measurement_device_type 'BRUKER SMART 3-circle with CCD area detector'
_diffrn_measurement_method 'omega scans'
_diffrn_radiation_monochromator graphite
_diffrn_radiation_source 'fine-focus sealed tube'
_diffrn_radiation_type MoK\a
_diffrn_radiation_wavelength 0.71073
_diffrn_reflns_av_R_equivalents 0.0400
_diffrn_reflns_av_sigmaI/netI 0.0416
_diffrn_reflns_limit_h_max 11
_diffrn_reflns_limit_h_min -11
_diffrn_reflns_limit_k_max 20
_diffrn_reflns_limit_k_min -20
_diffrn_reflns_limit_l_max 12
_diffrn_reflns_limit_l_min -12
_diffrn_reflns_number 18502
_diffrn_reflns_theta_full 25.00
_diffrn_reflns_theta_max 25.00
_diffrn_reflns_theta_min 1.97
_exptl_absorpt_coefficient_mu 0.589
_exptl_absorpt_correction_T_max 0.93
_exptl_absorpt_correction_T_min 0.79
_exptl_absorpt_correction_type 'multi-scan (program SADABS)'
_exptl_crystal_colour yellow
_exptl_crystal_density_diffrn 1.466
_exptl_crystal_density_method 'not measured'
_exptl_crystal_description plate
_exptl_crystal_F_000 804
_exptl_crystal_preparation
;

 crystallized from dichloromethane / diethyl ether by vapour diffusion method

 racemic compound crystallizing spontaneously in a chiral space group
 
;
_exptl_crystal_size_max 0.40
_exptl_crystal_size_mid 0.24
_exptl_crystal_size_min 0.06
_refine_diff_density_max 0.638
_refine_diff_density_min -0.293
_refine_diff_density_rms 0.060
_refine_ls_abs_structure_details 'Flack H D (1983), Acta Cryst. A39, 876-881'
_refine_ls_abs_structure_Flack 0.01(3)
_refine_ls_extinction_method none
_refine_ls_goodness_of_fit_ref 1.005
_refine_ls_hydrogen_treatment mixed
_refine_ls_matrix_type full
_refine_ls_number_parameters 442
_refine_ls_number_reflns 6257
_refine_ls_number_restraints 4
_refine_ls_restrained_S_all 1.005
_refine_ls_R_factor_all 0.0502
_refine_ls_R_factor_gt 0.0384
_refine_ls_shift/su_max 0.000
_refine_ls_shift/su_mean 0.000
_refine_ls_structure_factor_coef Fsqd
_refine_ls_weighting_details 'calc w=1/[\s^2^(Fo^2^)+(0.0610P)^2^+0.0000P] where P=(Fo^2^+2Fc^2^)/3'
_refine_ls_weighting_scheme calc
_refine_ls_wR_factor_gt 0.0912
_refine_ls_wR_factor_ref 0.0973
_reflns_number_gt 5273
_reflns_number_total 6257
_reflns_threshold_expression >2sigma(I)
_cod_data_source_file om020094g.cif
_cod_data_source_block 4a
_cod_depositor_comments
;
The following automatic conversions were performed:

'_symmetry_cell_setting' value 'Monoclinic' changed to 'monoclinic'
according to /home/saulius/struct/CIF-dictionaries/cif_core.dic
dictionary named 'cif_core.dic' version 2.4.1 from 2010-06-29.

Automatic conversion script
Id: cif_fix_values 1715 2011-07-08 13:25:40Z adriana 
;
_cod_original_sg_symbol_H-M P2(1)
_cod_database_code 4076825

loop_
_symmetry_equiv_pos_as_xyz
'x, y, z'
'-x, y+1/2, -z'

loop_
_atom_site_label
_atom_site_type_symbol
_atom_site_fract_x
_atom_site_fract_y
_atom_site_fract_z
_atom_site_U_iso_or_equiv
_atom_site_adp_type
_atom_site_occupancy
_atom_site_symmetry_multiplicity
_atom_site_calc_flag
_atom_site_refinement_flags
Ru Ru 0.67485(3) 0.49999(3) 0.19908(2) 0.04229(11) Uani 1 1 d .
P1 P 0.62457(9) 0.50112(11) 0.48968(8) 0.0405(2) Uani 1 1 d .
C1 C 0.5328(9) 0.5559(5) 0.0318(7) 0.080(2) Uani 1 1 d .
H1 H 0.4828 0.6045 0.0343 0.097 Uiso 1 1 calc R
C2 C 0.4828(7) 0.4818(4) 0.0458(6) 0.071(2) Uani 1 1 d .
H2 H 0.3919 0.4690 0.0592 0.085 Uiso 1 1 calc R
C3 C 0.5819(8) 0.4289(4) 0.0260(6) 0.0700(19) Uani 1 1 d .
H3 H 0.5726 0.3723 0.0245 0.084 Uiso 1 1 calc R
C4 C 0.6926(9) 0.4707(5) -0.0001(7) 0.076(2) Uani 1 1 d .
H4 H 0.7738 0.4481 -0.0221 0.091 Uiso 1 1 calc R
C5 C 0.6653(8) 0.5488(4) 0.0047(6) 0.073(2) Uani 1 1 d .
H5 H 0.7217 0.5913 -0.0154 0.087 Uiso 1 1 calc R
C6 C 0.6369(4) 0.4379(3) 0.3610(4) 0.0382(9) Uani 1 1 d D
H6 H 0.563(4) 0.406(2) 0.343(5) 0.046 Uiso 1 1 d D
C7 C 0.7526(5) 0.4022(2) 0.3261(4) 0.0422(10) Uani 1 1 d .
C8 C 0.8661(6) 0.4483(3) 0.3096(5) 0.0464(13) Uani 1 1 d D
H8 H 0.921(5) 0.430(3) 0.261(5) 0.056 Uiso 1 1 d D
C9 C 0.8827(7) 0.5267(3) 0.3410(5) 0.0495(14) Uani 1 1 d D
H9 H 0.861(5) 0.542(3) 0.414(4) 0.059 Uiso 1 1 d D
C10 C 0.7450(5) 0.3196(3) 0.2859(4) 0.0462(11) Uani 1 1 d .
C11 C 0.6685(5) 0.2694(3) 0.3281(6) 0.0537(14) Uani 1 1 d .
H11 H 0.6170 0.2880 0.3836 0.064 Uiso 1 1 calc R
C12 C 0.6556(6) 0.1842(3) 0.2956(6) 0.0670(15) Uani 1 1 d .
H12A H 0.6644 0.1547 0.3747 0.080 Uiso 1 1 calc R
H12B H 0.5648 0.1742 0.2401 0.080 Uiso 1 1 calc R
C13 C 0.7626(7) 0.1572(3) 0.2286(7) 0.0826(19) Uani 1 1 d .
H13A H 0.8496 0.1496 0.2920 0.099 Uiso 1 1 calc R
H13B H 0.7347 0.1079 0.1864 0.099 Uiso 1 1 calc R
C14 C 0.7803(9) 0.2145(4) 0.1318(7) 0.096(2) Uani 1 1 d .
H14A H 0.6928 0.2227 0.0695 0.115 Uiso 1 1 calc R
H14B H 0.8454 0.1949 0.0855 0.115 Uiso 1 1 calc R
C15 C 0.8334(7) 0.2929(3) 0.1971(6) 0.0734(16) Uani 1 1 d .
H15A H 0.9280 0.2870 0.2468 0.088 Uiso 1 1 calc R
H15B H 0.8316 0.3318 0.1309 0.088 Uiso 1 1 calc R
C16 C 0.9836(5) 0.5781(3) 0.3041(5) 0.0576(13) Uani 1 1 d .
C17 C 1.0210(7) 0.6417(4) 0.3740(6) 0.0827(19) Uani 1 1 d .
H17 H 0.9830 0.6516 0.4439 0.099 Uiso 1 1 calc R
C18 C 1.1255(10) 0.6993(5) 0.3430(7) 0.125(4) Uani 1 1 d .
H18A H 1.0817 0.7497 0.3258 0.150 Uiso 1 1 calc R
H18B H 1.2021 0.7045 0.4187 0.150 Uiso 1 1 calc R
C19 C 1.1797(12) 0.6772(7) 0.2320(11) 0.151(5) Uani 1 1 d .
H19A H 1.1527 0.7178 0.1676 0.181 Uiso 1 1 calc R
H19B H 1.2794 0.6793 0.2611 0.181 Uiso 1 1 calc R
C20 C 1.1507(12) 0.6143(8) 0.1738(12) 0.153(5) Uani 1 1 d .
H20A H 1.2368 0.5859 0.1884 0.184 Uiso 1 1 calc R
H20B H 1.1255 0.6272 0.0823 0.184 Uiso 1 1 calc R
C21 C 1.0440(6) 0.5560(4) 0.1933(6) 0.0703(15) Uani 1 1 d .
H21A H 0.9708 0.5526 0.1146 0.084 Uiso 1 1 calc R
H21B H 1.0866 0.5053 0.2100 0.084 Uiso 1 1 calc R
C22 C 0.6117(5) 0.5966(3) 0.4232(5) 0.0513(11) Uani 1 1 d .
C23 C 0.6376(5) 0.5998(3) 0.3003(5) 0.0525(11) Uani 1 1 d .
C24 C 0.6412(7) 0.6750(3) 0.2499(6) 0.0708(15) Uani 1 1 d .
H24 H 0.6603 0.6811 0.1692 0.085 Uiso 1 1 calc R
C25 C 0.6177(9) 0.7387(4) 0.3159(9) 0.091(3) Uani 1 1 d .
H25 H 0.6198 0.7873 0.2784 0.110 Uiso 1 1 calc R
C26 C 0.5907(8) 0.7341(3) 0.4367(8) 0.092(2) Uani 1 1 d .
H26 H 0.5757 0.7786 0.4806 0.110 Uiso 1 1 calc R
C27 C 0.5865(6) 0.6599(3) 0.4918(6) 0.0709(15) Uani 1 1 d .
H27 H 0.5673 0.6541 0.5724 0.085 Uiso 1 1 calc R
C28 C 0.4692(4) 0.4754(2) 0.5388(4) 0.0434(10) Uani 1 1 d .
C29 C 0.3532(5) 0.4551(4) 0.4446(5) 0.0649(14) Uani 1 1 d .
H29 H 0.3558 0.4540 0.3579 0.078 Uiso 1 1 calc R
C30 C 0.2319(6) 0.4363(4) 0.4804(6) 0.0797(18) Uani 1 1 d .
H30 H 0.1535 0.4223 0.4174 0.096 Uiso 1 1 calc R
C31 C 0.2286(6) 0.4383(4) 0.6081(5) 0.0671(14) Uani 1 1 d .
H31 H 0.1473 0.4265 0.6315 0.081 Uiso 1 1 calc R
C32 C 0.3431(6) 0.4575(3) 0.7010(5) 0.0653(14) Uani 1 1 d .
H32 H 0.3403 0.4577 0.7877 0.078 Uiso 1 1 calc R
C33 C 0.4650(5) 0.4768(2) 0.6669(4) 0.0502(12) Uani 1 1 d .
H33 H 0.5430 0.4905 0.7305 0.060 Uiso 1 1 calc R
C34 C 0.7680(4) 0.4912(4) 0.6315(4) 0.0477(12) Uani 1 1 d .
C35 C 0.8142(7) 0.4184(4) 0.6708(6) 0.0640(16) Uani 1 1 d .
H35 H 0.7727 0.3752 0.6251 0.077 Uiso 1 1 calc R
C36 C 0.9231(7) 0.4092(4) 0.7789(6) 0.0787(19) Uani 1 1 d .
H36 H 0.9548 0.3598 0.8062 0.094 Uiso 1 1 calc R
C37 C 0.9846(7) 0.4740(5) 0.8461(6) 0.080(2) Uani 1 1 d .
H37 H 1.0569 0.4680 0.9193 0.096 Uiso 1 1 calc R
C38 C 0.9394(7) 0.5467(5) 0.8052(6) 0.074(2) Uani 1 1 d .
H38 H 0.9822 0.5899 0.8499 0.089 Uiso 1 1 calc R
C39 C 0.8306(7) 0.5563(4) 0.6978(6) 0.0642(17) Uani 1 1 d .
H39 H 0.7997 0.6058 0.6702 0.077 Uiso 1 1 calc R
P2 P 0.22658(18) 0.29453(10) 0.10381(18) 0.0789(5) Uani 1 1 d .
F1 F 0.3529(7) 0.3345(5) 0.1881(7) 0.201(3) Uani 1 1 d .
F2 F 0.1082(12) 0.2534(10) 0.0243(8) 0.328(8) Uani 1 1 d .
F3 F 0.3223(13) 0.2340(8) 0.0861(12) 0.344(8) Uani 1 1 d .
F4 F 0.1458(14) 0.3623(7) 0.1196(10) 0.292(7) Uani 1 1 d .
F5 F 0.2025(11) 0.2591(7) 0.2253(8) 0.254(5) Uani 1 1 d .
F6 F 0.2449(8) 0.3322(5) -0.0230(7) 0.195(3) Uani 1 1 d .

loop_
_atom_site_aniso_label
_atom_site_aniso_U_11
_atom_site_aniso_U_22
_atom_site_aniso_U_33
_atom_site_aniso_U_23
_atom_site_aniso_U_13
_atom_site_aniso_U_12
Ru 0.04673(17) 0.04537(17) 0.03408(15) 0.0004(2) 0.00862(11) -0.0022(2)
P1 0.0479(5) 0.0364(5) 0.0384(4) -0.0027(9) 0.0131(4) 0.0022(9)
C1 0.095(6) 0.087(5) 0.044(3) 0.009(3) -0.011(4) 0.013(4)
C2 0.059(3) 0.097(7) 0.049(3) 0.000(3) -0.004(2) -0.012(4)
C3 0.089(5) 0.069(4) 0.043(3) -0.013(3) 0.000(3) -0.023(4)
C4 0.096(5) 0.093(5) 0.045(3) -0.008(3) 0.030(3) -0.019(4)
C5 0.090(6) 0.084(6) 0.036(3) 0.013(3) 0.001(3) -0.026(4)
C6 0.039(2) 0.036(2) 0.041(2) -0.005(2) 0.0112(19) -0.0022(19)
C7 0.051(3) 0.041(2) 0.035(2) -0.0006(18) 0.0130(19) 0.004(2)
C8 0.039(3) 0.053(3) 0.048(3) 0.003(2) 0.011(2) -0.002(2)
C9 0.055(3) 0.048(3) 0.044(3) -0.004(2) 0.008(2) -0.005(2)
C10 0.050(3) 0.045(3) 0.045(2) -0.0046(19) 0.013(2) 0.006(2)
C11 0.050(3) 0.046(3) 0.072(4) -0.007(3) 0.026(3) -0.002(2)
C12 0.063(3) 0.045(3) 0.096(4) -0.010(3) 0.026(3) 0.000(2)
C13 0.079(4) 0.048(3) 0.131(6) -0.021(4) 0.047(4) -0.004(3)
C14 0.133(6) 0.064(4) 0.110(5) -0.026(4) 0.067(5) 0.005(4)
C15 0.079(4) 0.063(3) 0.094(4) -0.011(3) 0.051(3) -0.004(3)
C16 0.055(3) 0.058(3) 0.055(3) 0.009(2) 0.004(2) -0.015(2)
C17 0.112(5) 0.068(4) 0.066(4) -0.007(3) 0.018(3) -0.033(4)
C18 0.174(8) 0.110(6) 0.082(5) 0.000(4) 0.012(5) -0.096(6)
C19 0.164(10) 0.148(10) 0.163(10) -0.025(8) 0.082(8) -0.110(8)
C20 0.141(8) 0.161(11) 0.197(11) -0.005(8) 0.118(8) -0.073(8)
C21 0.071(4) 0.071(4) 0.074(4) 0.005(3) 0.026(3) -0.021(3)
C22 0.063(3) 0.035(2) 0.059(3) 0.001(2) 0.021(3) 0.003(2)
C23 0.056(3) 0.042(3) 0.060(3) 0.006(2) 0.014(2) 0.003(2)
C24 0.093(4) 0.050(3) 0.071(4) 0.010(3) 0.022(3) -0.001(3)
C25 0.118(7) 0.039(3) 0.121(7) 0.012(4) 0.037(6) 0.010(4)
C26 0.127(6) 0.039(3) 0.122(6) -0.008(3) 0.055(5) 0.002(3)
C27 0.090(4) 0.044(3) 0.090(4) -0.009(3) 0.043(3) 0.003(3)
C28 0.043(2) 0.043(3) 0.044(2) 0.0016(16) 0.0103(19) 0.0120(17)
C29 0.050(3) 0.100(4) 0.043(3) 0.001(3) 0.009(2) 0.009(3)
C30 0.047(3) 0.121(5) 0.069(4) -0.004(4) 0.009(3) 0.002(3)
C31 0.054(3) 0.083(4) 0.071(4) 0.006(3) 0.027(3) -0.002(3)
C32 0.078(4) 0.073(3) 0.054(3) -0.002(3) 0.033(3) -0.004(3)
C33 0.058(3) 0.051(3) 0.045(2) -0.0057(18) 0.018(2) -0.004(2)
C34 0.046(2) 0.059(3) 0.0400(19) -0.014(3) 0.0128(16) -0.003(3)
C35 0.072(4) 0.059(4) 0.053(3) -0.003(3) 0.000(3) 0.012(3)
C36 0.075(4) 0.088(5) 0.067(4) -0.005(3) 0.005(3) 0.029(4)
C37 0.057(3) 0.133(7) 0.047(3) -0.012(3) 0.008(3) 0.003(4)
C38 0.074(5) 0.099(6) 0.050(4) -0.017(4) 0.015(3) -0.035(4)
C39 0.070(4) 0.067(4) 0.057(4) -0.004(3) 0.016(3) -0.025(3)
P2 0.0695(10) 0.0707(10) 0.0898(12) -0.0129(9) 0.0066(9) -0.0074(8)
F1 0.154(6) 0.255(8) 0.186(6) -0.089(6) 0.026(5) -0.101(6)
F2 0.254(9) 0.52(2) 0.176(7) -0.021(10) -0.019(7) -0.264(12)
F3 0.308(13) 0.365(16) 0.313(13) -0.155(12) -0.011(10) 0.212(12)
F4 0.380(15) 0.284(11) 0.245(10) 0.112(9) 0.141(10) 0.244(11)
F5 0.272(11) 0.302(12) 0.160(6) 0.121(8) 0.000(7) -0.075(9)
F6 0.186(6) 0.273(9) 0.153(5) 0.016(5) 0.096(5) -0.016(6)

loop_
_atom_type_symbol
_atom_type_description
_atom_type_scat_dispersion_real
_atom_type_scat_dispersion_imag
_atom_type_scat_source
C C 0.0033 0.0016 'International Tables Vol C Tables 4.2.6.8 and 6.1.1.4'
H H 0.0000 0.0000 'International Tables Vol C Tables 4.2.6.8 and 6.1.1.4'
F F 0.0171 0.0103 'International Tables Vol C Tables 4.2.6.8 and 6.1.1.4'
P P 0.1023 0.0942 'International Tables Vol C Tables 4.2.6.8 and 6.1.1.4'
Ru Ru -1.2594 0.8363 'International Tables Vol C Tables 4.2.6.8 and 6.1.1.4'

loop_
_geom_angle_atom_site_label_1
_geom_angle_atom_site_label_2
_geom_angle_atom_site_label_3
_geom_angle
C23 Ru C6 84.8(2)
C23 Ru C8 107.5(2)
C6 Ru C8 70.52(18)
C23 Ru C7 113.25(18)
C6 Ru C7 38.88(17)
C8 Ru C7 38.37(19)
C23 Ru C1 84.0(3)
C6 Ru C1 131.4(3)
C8 Ru C1 157.1(3)
C7 Ru C1 153.9(2)
C23 Ru C5 101.2(2)
C6 Ru C5 165.2(2)
C8 Ru C5 119.4(3)
C7 Ru C5 143.1(2)
C1 Ru C5 37.7(3)
C23 Ru C2 105.1(2)
C6 Ru C2 103.2(2)
C8 Ru C2 145.9(2)
C7 Ru C2 117.4(2)
C1 Ru C2 36.7(3)
C5 Ru C2 62.3(2)
C23 Ru C3 141.6(3)
C6 Ru C3 105.7(2)
C8 Ru C3 110.9(3)
C7 Ru C3 95.8(2)
C1 Ru C3 61.0(3)
C5 Ru C3 61.4(3)
C2 Ru C3 36.8(3)
C23 Ru C4 137.3(3)
C6 Ru C4 136.4(2)
C8 Ru C4 99.0(3)
C7 Ru C4 108.4(3)
C1 Ru C4 61.2(3)
C5 Ru C4 36.1(3)
C2 Ru C4 61.6(3)
C3 Ru C4 36.9(3)
C23 Ru C9 75.3(2)
C6 Ru C9 83.22(18)
C8 Ru C9 36.1(2)
C7 Ru C9 67.65(18)
C1 Ru C9 137.9(3)
C5 Ru C9 111.3(2)
C2 Ru C9 173.6(2)
C3 Ru C9 141.7(3)
C4 Ru C9 113.6(3)
C6 P1 C22 105.8(2)
C6 P1 C28 107.4(2)
C22 P1 C28 110.9(2)
C6 P1 C34 113.1(2)
C22 P1 C34 112.4(3)
C28 P1 C34 107.21(19)
C2 C1 C5 108.6(7)
C2 C1 Ru 72.0(4)
C5 C1 Ru 71.4(4)
C2 C1 H1 125.7
C5 C1 H1 125.7
Ru C1 H1 125.7
C1 C2 C3 107.2(6)
C1 C2 Ru 71.3(4)
C3 C2 Ru 71.6(4)
C1 C2 H2 126.3
C3 C2 H2 126.3
Ru C2 H2 126.3
C2 C3 C4 108.5(7)
C2 C3 Ru 71.6(4)
C4 C3 Ru 72.0(4)
C2 C3 H3 125.7
C4 C3 H3 125.7
Ru C3 H3 125.7
C5 C4 C3 108.7(8)
C5 C4 Ru 71.4(5)
C3 C4 Ru 71.2(4)
C5 C4 H4 125.6
C3 C4 H4 125.6
Ru C4 H4 125.6
C4 C5 C1 107.1(7)
C4 C5 Ru 72.5(4)
C1 C5 Ru 70.9(4)
C4 C5 H5 126.3
C1 C5 H5 126.3
Ru C5 H5 126.3
C7 C6 P1 132.3(3)
C7 C6 Ru 72.1(3)
P1 C6 Ru 111.9(2)
C7 C6 H6 111(3)
P1 C6 H6 109(3)
Ru C6 H6 116(3)
C8 C7 C6 120.5(4)
C8 C7 C10 118.9(4)
C6 C7 C10 119.8(4)
C8 C7 Ru 70.6(3)
C6 C7 Ru 69.1(3)
C10 C7 Ru 125.3(3)
C9 C8 C7 124.1(6)
C9 C8 Ru 76.7(4)
C7 C8 Ru 71.0(3)
C9 C8 H8 116(4)
C7 C8 H8 119(4)
Ru C8 H8 115(3)
C8 C9 C16 124.8(6)
C8 C9 Ru 67.2(4)
C16 C9 Ru 121.1(4)
C8 C9 H9 117(3)
C16 C9 H9 112(3)
Ru C9 H9 105(3)
C11 C10 C7 122.0(4)
C11 C10 C15 119.7(5)
C7 C10 C15 118.3(4)
C10 C11 C12 126.2(5)
C10 C11 H11 116.9
C12 C11 H11 116.9
C13 C12 C11 112.4(5)
C13 C12 H12A 109.1
C11 C12 H12A 109.1
C13 C12 H12B 109.1
C11 C12 H12B 109.1
H12A C12 H12B 107.8
C14 C13 C12 110.3(5)
C14 C13 H13A 109.6
C12 C13 H13A 109.6
C14 C13 H13B 109.6
C12 C13 H13B 109.6
H13A C13 H13B 108.1
C13 C14 C15 111.0(6)
C13 C14 H14A 109.4
C15 C14 H14A 109.4
C13 C14 H14B 109.4
C15 C14 H14B 109.4
H14A C14 H14B 108.0
C10 C15 C14 110.8(5)
C10 C15 H15A 109.5
C14 C15 H15A 109.5
C10 C15 H15B 109.5
C14 C15 H15B 109.5
H15A C15 H15B 108.1
C17 C16 C9 117.8(5)
C17 C16 C21 122.6(5)
C9 C16 C21 119.6(5)
C16 C17 C18 121.8(6)
C16 C17 H17 119.1
C18 C17 H17 119.1
C19 C18 C17 114.3(7)
C19 C18 H18A 108.7
C17 C18 H18A 108.7
C19 C18 H18B 108.7
C17 C18 H18B 108.7
H18A C18 H18B 107.6
C20 C19 C18 122.6(8)
C20 C19 H19A 106.7
C18 C19 H19A 106.7
C20 C19 H19B 106.7
C18 C19 H19B 106.7
H19A C19 H19B 106.6
C19 C20 C21 126.5(9)
C19 C20 H20A 105.7
C21 C20 H20A 105.7
C19 C20 H20B 105.7
C21 C20 H20B 105.7
H20A C20 H20B 106.1
C16 C21 C20 111.8(7)
C16 C21 H21A 109.2
C20 C21 H21A 109.2
C16 C21 H21B 109.2
C20 C21 H21B 109.2
H21A C21 H21B 107.9
C27 C22 C23 124.7(5)
C27 C22 P1 121.9(4)
C23 C22 P1 113.3(4)
C22 C23 C24 114.9(5)
C22 C23 Ru 122.9(4)
C24 C23 Ru 122.2(4)
C25 C24 C23 121.7(6)
C25 C24 H24 119.2
C23 C24 H24 119.2
C24 C25 C26 122.3(6)
C24 C25 H25 118.8
C26 C25 H25 118.8
C25 C26 C27 118.1(6)
C25 C26 H26 120.9
C27 C26 H26 120.9
C22 C27 C26 118.2(6)
C22 C27 H27 120.9
C26 C27 H27 120.9
C33 C28 C29 120.0(4)
C33 C28 P1 121.2(3)
C29 C28 P1 118.7(3)
C28 C29 C30 119.6(5)
C28 C29 H29 120.2
C30 C29 H29 120.2
C31 C30 C29 119.9(5)
C31 C30 H30 120.0
C29 C30 H30 120.0
C32 C31 C30 120.5(5)
C32 C31 H31 119.7
C30 C31 H31 119.7
C31 C32 C33 120.2(5)
C31 C32 H32 119.9
C33 C32 H32 119.9
C28 C33 C32 119.7(5)
C28 C33 H33 120.2
C32 C33 H33 120.2
C35 C34 C39 120.6(5)
C35 C34 P1 118.6(4)
C39 C34 P1 120.7(5)
C34 C35 C36 119.8(6)
C34 C35 H35 120.1
C36 C35 H35 120.1
C35 C36 C37 119.6(7)
C35 C36 H36 120.2
C37 C36 H36 120.2
C38 C37 C36 120.3(6)
C38 C37 H37 119.9
C36 C37 H37 119.9
C37 C38 C39 120.4(6)
C37 C38 H38 119.8
C39 C38 H38 119.8
C38 C39 C34 119.2(6)
C38 C39 H39 120.4
C34 C39 H39 120.4
F4 P2 F3 172.2(9)
F4 P2 F2 93.6(9)
F3 P2 F2 92.4(9)
F4 P2 F5 90.9(7)
F3 P2 F5 94.0(8)
F2 P2 F5 91.3(5)
F4 P2 F1 88.4(7)
F3 P2 F1 85.6(6)
F2 P2 F1 177.8(8)
F5 P2 F1 87.8(5)
F4 P2 F6 87.2(5)
F3 P2 F6 88.0(7)
F2 P2 F6 87.2(5)
F5 P2 F6 177.6(6)
F1 P2 F6 93.7(5)

loop_
_geom_bond_atom_site_label_1
_geom_bond_atom_site_label_2
_geom_bond_distance
Ru C23 2.112(5)
Ru C6 2.141(5)
Ru C8 2.176(6)
Ru C7 2.181(4)
Ru C1 2.208(7)
Ru C5 2.214(6)
Ru C2 2.217(6)
Ru C3 2.218(6)
Ru C4 2.228(7)
Ru C9 2.297(6)
P1 C6 1.778(5)
P1 C22 1.785(5)
P1 C28 1.813(4)
P1 C34 1.817(4)
C1 C2 1.393(11)
C1 C5 1.430(11)
C1 H1 0.9800
C2 C3 1.400(10)
C2 H2 0.9800
C3 C4 1.406(10)
C3 H3 0.9800
C4 C5 1.377(9)
C4 H4 0.9800
C5 H5 0.9800
C6 C7 1.439(6)
C6 H6 0.90(3)
C7 C8 1.432(7)
C7 C10 1.484(6)
C8 C9 1.392(7)
C8 H8 0.90(3)
C9 C16 1.468(7)
C9 H9 0.90(3)
C10 C11 1.306(7)
C10 C15 1.516(7)
C11 C12 1.508(8)
C11 H11 0.9300
C12 C13 1.498(7)
C12 H12A 0.9700
C12 H12B 0.9700
C13 C14 1.471(9)
C13 H13A 0.9700
C13 H13B 0.9700
C14 C15 1.553(9)
C14 H14A 0.9700
C14 H14B 0.9700
C15 H15A 0.9700
C15 H15B 0.9700
C16 C17 1.326(8)
C16 C21 1.500(8)
C17 C18 1.537(9)
C17 H17 0.9300
C18 C19 1.466(12)
C18 H18A 0.9700
C18 H18B 0.9700
C19 C20 1.247(14)
C19 H19A 0.9700
C19 H19B 0.9700
C20 C21 1.517(10)
C20 H20A 0.9700
C20 H20B 0.9700
C21 H21A 0.9700
C21 H21B 0.9700
C22 C27 1.369(7)
C22 C23 1.395(7)
C23 C24 1.406(7)
C24 C25 1.356(9)
C24 H24 0.9300
C25 C26 1.379(10)
C25 H25 0.9300
C26 C27 1.413(8)
C26 H26 0.9300
C27 H27 0.9300
C28 C33 1.374(6)
C28 C29 1.379(7)
C29 C30 1.396(8)
C29 H29 0.9300
C30 C31 1.368(8)
C30 H30 0.9300
C31 C32 1.357(8)
C31 H31 0.9300
C32 C33 1.396(7)
C32 H32 0.9300
C33 H33 0.9300
C34 C35 1.368(9)
C34 C39 1.392(9)
C35 C36 1.386(9)
C35 H35 0.9300
C36 C37 1.387(9)
C36 H36 0.9300
C37 C38 1.367(10)
C37 H37 0.9300
C38 C39 1.381(9)
C38 H38 0.9300
C39 H39 0.9300
P2 F4 1.454(8)
P2 F3 1.459(8)
P2 F2 1.459(7)
P2 F5 1.502(7)
P2 F1 1.524(6)
P2 F6 1.548(7)

loop_
_geom_torsion_atom_site_label_1
_geom_torsion_atom_site_label_2
_geom_torsion_atom_site_label_3
_geom_torsion_atom_site_label_4
_geom_torsion
C23 Ru C1 C2 -125.4(4)
C6 Ru C1 C2 -47.8(6)
C8 Ru C1 C2 112.7(6)
C7 Ru C1 C2 8.1(9)
C5 Ru C1 C2 117.6(6)
C3 Ru C1 C2 37.9(4)
C4 Ru C1 C2 80.3(5)
C9 Ru C1 C2 174.4(4)
C23 Ru C1 C5 117.0(4)
C6 Ru C1 C5 -165.4(4)
C8 Ru C1 C5 -4.9(9)
C7 Ru C1 C5 -109.5(6)
C2 Ru C1 C5 -117.6(6)
C3 Ru C1 C5 -79.7(5)
C4 Ru C1 C5 -37.3(4)
C9 Ru C1 C5 56.8(6)
C5 C1 C2 C3 -0.7(7)
Ru C1 C2 C3 -63.1(4)
C5 C1 C2 Ru 62.4(5)
C23 Ru C2 C1 57.1(5)
C6 Ru C2 C1 145.2(4)
C8 Ru C2 C1 -140.1(5)
C7 Ru C2 C1 -176.0(4)
C5 Ru C2 C1 -37.8(4)
C3 Ru C2 C1 -116.2(6)
C4 Ru C2 C1 -78.9(5)
C9 Ru C2 C1 -36(2)
C23 Ru C2 C3 173.3(4)
C6 Ru C2 C3 -98.7(4)
C8 Ru C2 C3 -24.0(6)
C7 Ru C2 C3 -59.8(5)
C1 Ru C2 C3 116.2(6)
C5 Ru C2 C3 78.4(5)
C4 Ru C2 C3 37.3(4)
C9 Ru C2 C3 80(2)
C1 C2 C3 C4 0.0(7)
Ru C2 C3 C4 -62.9(5)
C1 C2 C3 Ru 62.9(4)
C23 Ru C3 C2 -10.5(6)
C6 Ru C3 C2 91.2(4)
C8 Ru C3 C2 165.9(4)
C7 Ru C3 C2 129.5(4)
C1 Ru C3 C2 -37.8(4)
C5 Ru C3 C2 -81.1(5)
C4 Ru C3 C2 -117.4(7)
C9 Ru C3 C2 -169.7(4)
C23 Ru C3 C4 106.9(6)
C6 Ru C3 C4 -151.4(5)
C8 Ru C3 C4 -76.7(5)
C7 Ru C3 C4 -113.1(5)
C1 Ru C3 C4 79.6(6)
C5 Ru C3 C4 36.3(5)
C2 Ru C3 C4 117.4(7)
C9 Ru C3 C4 -52.3(6)
C2 C3 C4 C5 0.8(9)
Ru C3 C4 C5 -61.9(6)
C2 C3 C4 Ru 62.6(5)
C23 Ru C4 C5 -0.5(7)
C6 Ru C4 C5 160.0(4)
C8 Ru C4 C5 -128.8(5)
C7 Ru C4 C5 -167.2(5)
C1 Ru C4 C5 39.0(5)
C2 Ru C4 C5 81.0(6)
C3 Ru C4 C5 118.2(8)
C9 Ru C4 C5 -94.2(5)
C23 Ru C4 C3 -118.7(5)
C6 Ru C4 C3 41.8(7)
C8 Ru C4 C3 113.0(5)
C7 Ru C4 C3 74.6(5)
C1 Ru C4 C3 -79.2(5)
C5 Ru C4 C3 -118.2(8)
C2 Ru C4 C3 -37.2(5)
C9 Ru C4 C3 147.6(4)
C3 C4 C5 C1 -1.2(9)
Ru C4 C5 C1 -62.9(5)
C3 C4 C5 Ru 61.7(5)
C2 C1 C5 C4 1.2(8)
Ru C1 C5 C4 64.0(5)
C2 C1 C5 Ru -62.8(5)
C23 Ru C5 C4 179.6(5)
C6 Ru C5 C4 -67.6(12)
C8 Ru C5 C4 62.1(6)
C7 Ru C5 C4 20.5(7)
C1 Ru C5 C4 -115.8(7)
C2 Ru C5 C4 -79.0(5)
C3 Ru C5 C4 -37.1(5)
C9 Ru C5 C4 101.2(5)
C23 Ru C5 C1 -64.6(4)
C6 Ru C5 C1 48.1(12)
C8 Ru C5 C1 177.8(4)
C7 Ru C5 C1 136.3(4)
C2 Ru C5 C1 36.7(4)
C3 Ru C5 C1 78.7(5)
C4 Ru C5 C1 115.8(7)
C9 Ru C5 C1 -143.0(4)
C22 P1 C6 C7 97.5(5)
C28 P1 C6 C7 -144.0(4)
C34 P1 C6 C7 -26.0(6)
C22 P1 C6 Ru 12.2(3)
C28 P1 C6 Ru 130.7(2)
C34 P1 C6 Ru -111.3(3)
C23 Ru C6 C7 -138.2(3)
C8 Ru C6 C7 -27.6(3)
C1 Ru C6 C7 144.5(3)
C5 Ru C6 C7 107.1(10)
C2 Ru C6 C7 117.5(3)
C3 Ru C6 C7 79.5(3)
C4 Ru C6 C7 54.9(5)
C9 Ru C6 C7 -62.4(3)
C23 Ru C6 P1 -8.9(2)
C8 Ru C6 P1 101.7(3)
C7 Ru C6 P1 129.3(4)
C1 Ru C6 P1 -86.2(4)
C5 Ru C6 P1 -123.6(10)
C2 Ru C6 P1 -113.3(3)
C3 Ru C6 P1 -151.3(3)
C4 Ru C6 P1 -175.8(3)
C9 Ru C6 P1 66.8(2)
P1 C6 C7 C8 -53.3(7)
Ru C6 C7 C8 50.4(4)
P1 C6 C7 C10 136.8(4)
Ru C6 C7 C10 -119.6(4)
P1 C6 C7 Ru -103.6(4)
C23 Ru C7 C8 -89.0(3)
C6 Ru C7 C8 -135.3(4)
C1 Ru C7 C8 142.7(6)
C5 Ru C7 C8 68.6(5)
C2 Ru C7 C8 148.1(3)
C3 Ru C7 C8 116.7(3)
C4 Ru C7 C8 81.2(4)
C9 Ru C7 C8 -27.5(3)
C23 Ru C7 C6 46.3(3)
C8 Ru C7 C6 135.3(4)
C1 Ru C7 C6 -82.0(6)
C5 Ru C7 C6 -156.1(4)
C2 Ru C7 C6 -76.6(3)
C3 Ru C7 C6 -108.0(3)
C4 Ru C7 C6 -143.5(3)
C9 Ru C7 C6 107.8(3)
C23 Ru C7 C10 158.6(4)
C6 Ru C7 C10 112.4(5)
C8 Ru C7 C10 -112.3(5)
C1 Ru C7 C10 30.3(8)
C5 Ru C7 C10 -43.7(6)
C2 Ru C7 C10 35.8(5)
C3 Ru C7 C10 4.4(4)
C4 Ru C7 C10 -31.1(5)
C9 Ru C7 C10 -139.8(4)
C6 C7 C8 C9 8.5(8)
C10 C7 C8 C9 178.6(5)
Ru C7 C8 C9 58.2(6)
C6 C7 C8 Ru -49.7(4)
C10 C7 C8 Ru 120.4(4)
C23 Ru C8 C9 -28.1(4)
C6 Ru C8 C9 -105.8(4)
C7 Ru C8 C9 -133.7(5)
C1 Ru C8 C9 89.6(8)
C5 Ru C8 C9 86.2(4)
C2 Ru C8 C9 169.4(4)
C3 Ru C8 C9 154.3(4)
C4 Ru C8 C9 118.0(4)
C23 Ru C8 C7 105.6(3)
C6 Ru C8 C7 27.9(3)
C1 Ru C8 C7 -136.7(6)
C5 Ru C8 C7 -140.1(3)
C2 Ru C8 C7 -56.9(5)
C3 Ru C8 C7 -72.0(3)
C4 Ru C8 C7 -108.3(3)
C9 Ru C8 C7 133.7(5)
C7 C8 C9 C16 -168.6(5)
Ru C8 C9 C16 -112.9(6)
C7 C8 C9 Ru -55.7(5)
C23 Ru C9 C8 152.4(4)
C6 Ru C9 C8 66.0(4)
C7 Ru C9 C8 29.0(3)
C1 Ru C9 C8 -144.5(4)
C5 Ru C9 C8 -111.1(4)
C2 Ru C9 C8 -113(2)
C3 Ru C9 C8 -40.8(6)
C4 Ru C9 C8 -72.0(4)
C23 Ru C9 C16 -89.6(5)
C6 Ru C9 C16 -176.0(5)
C8 Ru C9 C16 118.0(7)
C7 Ru C9 C16 147.0(5)
C1 Ru C9 C16 -26.5(7)
C5 Ru C9 C16 6.8(5)
C2 Ru C9 C16 5(2)
C3 Ru C9 C16 77.2(6)
C4 Ru C9 C16 46.0(5)
C8 C7 C10 C11 161.3(5)
C6 C7 C10 C11 -28.6(7)
Ru C7 C10 C11 -112.8(5)
C8 C7 C10 C15 -16.3(7)
C6 C7 C10 C15 153.8(5)
Ru C7 C10 C15 69.5(6)
C7 C10 C11 C12 -178.7(5)
C15 C10 C11 C12 -1.1(9)
C10 C11 C12 C13 11.6(9)
C11 C12 C13 C14 -41.9(8)
C12 C13 C14 C15 62.7(8)
C11 C10 C15 C14 20.0(8)
C7 C10 C15 C14 -162.3(5)
C13 C14 C15 C10 -51.0(8)
C8 C9 C16 C17 -157.5(7)
Ru C9 C16 C17 120.1(5)
C8 C9 C16 C21 20.2(9)
Ru C9 C16 C21 -62.2(6)
C9 C16 C17 C18 -179.8(7)
C21 C16 C17 C18 2.6(10)
C16 C17 C18 C19 -0.7(13)
C17 C18 C19 C20 -5(2)
C18 C19 C20 C21 9(2)
C17 C16 C21 C20 0.3(10)
C9 C16 C21 C20 -177.4(8)
C19 C20 C21 C16 -6.1(19)
C6 P1 C22 C27 173.3(5)
C28 P1 C22 C27 57.2(5)
C34 P1 C22 C27 -62.8(5)
C6 P1 C22 C23 -10.2(5)
C28 P1 C22 C23 -126.3(4)
C34 P1 C22 C23 113.6(4)
C27 C22 C23 C24 2.1(8)
P1 C22 C23 C24 -174.3(4)
C27 C22 C23 Ru -179.7(4)
P1 C22 C23 Ru 3.9(6)
C6 Ru C23 C22 3.1(4)
C8 Ru C23 C22 -64.5(5)
C7 Ru C23 C22 -24.0(5)
C1 Ru C23 C22 135.7(5)
C5 Ru C23 C22 169.5(4)
C2 Ru C23 C22 105.4(5)
C3 Ru C23 C22 111.9(5)
C4 Ru C23 C22 169.8(5)
C9 Ru C23 C22 -81.2(4)
C6 Ru C23 C24 -178.8(5)
C8 Ru C23 C24 113.5(5)
C7 Ru C23 C24 154.1(4)
C1 Ru C23 C24 -46.2(5)
C5 Ru C23 C24 -12.5(5)
C2 Ru C23 C24 -76.5(5)
C3 Ru C23 C24 -70.1(6)
C4 Ru C23 C24 -12.2(7)
C9 Ru C23 C24 96.8(5)
C22 C23 C24 C25 -1.6(9)
Ru C23 C24 C25 -179.7(6)
C23 C24 C25 C26 0.9(13)
C24 C25 C26 C27 -0.6(13)
C23 C22 C27 C26 -1.9(10)
P1 C22 C27 C26 174.2(5)
C25 C26 C27 C22 1.0(11)
C6 P1 C28 C33 142.2(3)
C22 P1 C28 C33 -102.7(4)
C34 P1 C28 C33 20.4(4)
C6 P1 C28 C29 -38.7(4)
C22 P1 C28 C29 76.5(4)
C34 P1 C28 C29 -160.4(4)
C33 C28 C29 C30 0.1(8)
P1 C28 C29 C30 -179.0(5)
C28 C29 C30 C31 0.3(10)
C29 C30 C31 C32 -1.0(10)
C30 C31 C32 C33 1.2(9)
C29 C28 C33 C32 0.1(7)
P1 C28 C33 C32 179.3(4)
C31 C32 C33 C28 -0.8(8)
C6 P1 C34 C35 -42.3(5)
C22 P1 C34 C35 -162.0(4)
C28 P1 C34 C35 75.8(5)
C6 P1 C34 C39 136.9(4)
C22 P1 C34 C39 17.2(5)
C28 P1 C34 C39 -104.9(4)
C39 C34 C35 C36 1.0(8)
P1 C34 C35 C36 -179.8(5)
C34 C35 C36 C37 -0.2(11)
C35 C36 C37 C38 -0.8(11)
C36 C37 C38 C39 1.1(12)
C37 C38 C39 C34 -0.3(10)
C35 C34 C39 C38 -0.8(7)
P1 C34 C39 C38 -180.0(5)
